data_2014394
loop_
_publ_author_name
'Insuasty, Braulio'
'Torres, Harlen'
'Cobo, Justo'
'Low, John N.'
'Glidewell, Christopher'

_publ_section_title
;
 1,5-Bis(4-chlorophenyl)-3-(2-chloroquinolin-3-yl)pentane-1,5-dione:
 sheets of <i>R</i>~4~^4^(26) rings built from
 C---H&#x00B7;&#x00B7;&#x00B7;N and C---H&#x00B7;&#x00B7;&#x00B7;O
 hydrogen bonds
;
_journal_coeditor_code SK1891
_journal_issue 1
_journal_name_full 'Acta Crystallographica Section C'
_journal_page_first o39
_journal_page_last o41
_journal_paper_doi 10.1107/S0108270105039193
_journal_volume 62
_journal_year 2006
_chemical_formula_iupac 'C26 H18 Cl3 N O2'
_chemical_formula_moiety 'C26 H18 Cl3 N O2'
_chemical_formula_sum 'C26 H18 Cl3 N O2'
_chemical_formula_weight 482.76
_chemical_name_systematic
;
1,5-Bis(4-chlorophenyl)-3-(2-chloroquinolin-3-yl)pentane-1,5-dione
;
_space_group_IT_number 61
_symmetry_cell_setting orthorhombic
_symmetry_space_group_name_Hall '-P 2ac 2ab'
_symmetry_space_group_name_H-M 'P b c a'
_atom_sites_solution_hydrogens geom
_atom_sites_solution_primary direct
_atom_sites_solution_secondary difmap
_cell_angle_alpha 90.00
_cell_angle_beta 90.00
_cell_angle_gamma 90.00
_cell_formula_units_Z 8
_cell_length_a 11.2405(2)
_cell_length_b 18.8738(3)
_cell_length_c 21.0529(3)
_cell_measurement_reflns_used 5112
_cell_measurement_temperature 120(2)
_cell_measurement_theta_max 27.50
_cell_measurement_theta_min 3.42
_cell_volume 4466.39(12)
_computing_cell_refinement 'DENZO (Otwinowski & Minor, 1997) and COLLECT'
_computing_data_collection 'COLLECT (Hooft, 1999)'
_computing_data_reduction 'DENZO and COLLECT'
_computing_molecular_graphics 'PLATON (Spek, 2003)'
_computing_publication_material 'SHELXL97 and PRPKAPPA (Ferguson, 1999)'
_computing_structure_refinement 'OSCAIL and SHELXL97 (Sheldrick, 1997)'
_computing_structure_solution 'OSCAIL (McArdle, 2003) and SHELXS97 (Sheldrick, 1997)'
_diffrn_ambient_temperature 120(2)
_diffrn_detector_area_resol_mean 9.091
_diffrn_measured_fraction_theta_full 0.998
_diffrn_measured_fraction_theta_max 0.998
_diffrn_measurement_device_type 'Nonius KappaCCD'
_diffrn_measurement_method '\f and \w scans'
_diffrn_radiation_monochromator graphite
_diffrn_radiation_source 'Bruker-Nonius FR91 rotating anode'
_diffrn_radiation_type 'Mo K\a'
_diffrn_radiation_wavelength 0.71073
_diffrn_reflns_av_R_equivalents 0.0477
_diffrn_reflns_av_sigmaI/netI 0.0293
_diffrn_reflns_limit_h_max 14
_diffrn_reflns_limit_h_min -14
_diffrn_reflns_limit_k_max 24
_diffrn_reflns_limit_k_min -21
_diffrn_reflns_limit_l_max 27
_diffrn_reflns_limit_l_min -27
_diffrn_reflns_number 52455
_diffrn_reflns_theta_full 27.50
_diffrn_reflns_theta_max 27.50
_diffrn_reflns_theta_min 3.42
_diffrn_standards_decay_% 0
_exptl_absorpt_coefficient_mu 0.435
_exptl_absorpt_correction_T_max 0.938
_exptl_absorpt_correction_T_min 0.922
_exptl_absorpt_correction_type multi-scan
_exptl_absorpt_process_details '(SADABS; Sheldrick, 2003)'
_exptl_crystal_colour colourless
_exptl_crystal_density_diffrn 1.436
_exptl_crystal_density_method 'not measured'
_exptl_crystal_description block
_exptl_crystal_F_000 1984
_exptl_crystal_size_max 0.20
_exptl_crystal_size_mid 0.20
_exptl_crystal_size_min 0.15
_refine_diff_density_max 0.414
_refine_diff_density_min -0.579
_refine_ls_extinction_method none
_refine_ls_goodness_of_fit_ref 1.052
_refine_ls_hydrogen_treatment constr
_refine_ls_matrix_type full
_refine_ls_number_parameters 289
_refine_ls_number_reflns 5112
_refine_ls_number_restraints 0
_refine_ls_restrained_S_all 1.052
_refine_ls_R_factor_all 0.0624
_refine_ls_R_factor_gt 0.0421
_refine_ls_shift/su_max 0.001
_refine_ls_shift/su_mean 0.000
_refine_ls_structure_factor_coef Fsqd
_refine_ls_weighting_details 'w=1/[\s^2^(Fo^2^)+(0.0554P)^2^+2.4672P] where P=(Fo^2^+2Fc^2^)/3'
_refine_ls_weighting_scheme calc
_refine_ls_wR_factor_gt 0.1036
_refine_ls_wR_factor_ref 0.1156
_reflns_number_gt 3921
_reflns_number_total 5112
_reflns_threshold_expression I>2\s(I)
_cod_data_source_file sk1891.cif
_cod_data_source_block I
_cod_database_code 2014394
_cod_database_fobs_code 2014394

loop_
_symmetry_equiv_pos_as_xyz
'x, y, z'
'-x+1/2, -y, z+1/2'
'x+1/2, -y+1/2, -z'
'-x, y+1/2, -z+1/2'
'-x, -y, -z'
'x+1/2, y, -z+1/2'
'-x+1/2, y+1/2, z'
'x, -y+1/2, z+1/2'

loop_
_atom_site_label
_atom_site_fract_x
_atom_site_fract_y
_atom_site_fract_z
_atom_site_U_iso_or_equiv
_atom_site_adp_type
_atom_site_calc_flag
_atom_site_refinement_flags
_atom_site_occupancy
_atom_site_disorder_assembly
_atom_site_disorder_group
_atom_site_type_symbol
Cl1 -0.24463(5) 0.60892(4) 0.52239(3) 0.05197(19) Uani d . 1 . . Cl
Cl2 0.36147(7) 0.93210(3) 0.02585(3) 0.05640(19) Uani d . 1 . . Cl
Cl3 0.63263(4) 0.59715(3) 0.37707(2) 0.03324(13) Uani d . 1 . . Cl
O17 0.27494(12) 0.71370(7) 0.40277(7) 0.0345(3) Uani d . 1 . . O
O27 0.55516(11) 0.70553(8) 0.24637(7) 0.0389(3) Uani d . 1 . . O
N31 0.64154(13) 0.49686(8) 0.29422(7) 0.0261(3) Uani d . 1 . . N
C1 0.38694(15) 0.62862(9) 0.31345(9) 0.0248(4) Uani d . 1 . . C
C11 0.10666(16) 0.64331(10) 0.42440(8) 0.0254(4) Uani d . 1 . . C
C12 0.04763(17) 0.57904(11) 0.41819(10) 0.0333(4) Uani d . 1 . . C
C13 -0.06099(18) 0.56808(13) 0.44833(10) 0.0398(5) Uani d . 1 . . C
C14 -0.10900(17) 0.62233(12) 0.48422(9) 0.0349(5) Uani d . 1 . . C
C15 -0.05275(17) 0.68684(11) 0.49112(9) 0.0328(4) Uani d . 1 . . C
C16 0.05558(17) 0.69703(10) 0.46129(8) 0.0281(4) Uani d . 1 . . C
C17 0.22362(16) 0.65811(9) 0.39326(8) 0.0250(4) Uani d . 1 . . C
C18 0.27700(16) 0.60194(10) 0.35018(9) 0.0262(4) Uani d . 1 . . C
C21 0.42731(16) 0.76794(10) 0.17734(9) 0.0273(4) Uani d . 1 . . C
C22 0.31889(17) 0.77041(10) 0.14542(9) 0.0308(4) Uani d . 1 . . C
C23 0.29949(19) 0.81983(11) 0.09786(10) 0.0354(4) Uani d . 1 . . C
C24 0.3877(2) 0.86827(11) 0.08384(10) 0.0362(5) Uani d . 1 . . C
C25 0.49545(19) 0.86799(11) 0.11552(10) 0.0367(5) Uani d . 1 . . C
C26 0.51556(17) 0.81716(10) 0.16177(9) 0.0317(4) Uani d . 1 . . C
C27 0.45339(16) 0.71555(10) 0.22867(9) 0.0281(4) Uani d . 1 . . C
C28 0.34994(15) 0.67711(10) 0.25885(9) 0.0257(4) Uani d . 1 . . C
C32 0.57374(15) 0.54819(10) 0.31410(8) 0.0245(4) Uani d . 1 . . C
C33 0.45995(15) 0.56650(9) 0.28962(8) 0.0237(4) Uani d . 1 . . C
C34 0.41842(16) 0.52346(10) 0.24216(9) 0.0273(4) Uani d . 1 . . C
C34A 0.48628(15) 0.46580(10) 0.21923(8) 0.0256(4) Uani d . 1 . . C
C35 0.44493(17) 0.41947(11) 0.17103(9) 0.0324(4) Uani d . 1 . . C
C36 0.5168(2) 0.36569(11) 0.15028(9) 0.0363(5) Uani d . 1 . . C
C37 0.63176(18) 0.35695(11) 0.17500(10) 0.0340(4) Uani d . 1 . . C
C38 0.67301(17) 0.40008(10) 0.22242(9) 0.0309(4) Uani d . 1 . . C
C38A 0.59988(16) 0.45523(9) 0.24592(9) 0.0249(4) Uani d . 1 . . C
H1 0.4374 0.6567 0.3434 0.030 Uiso calc R 1 . . H
H12 0.0816 0.5423 0.3932 0.040 Uiso calc R 1 . . H
H13 -0.1014 0.5241 0.4443 0.048 Uiso calc R 1 . . H
H15 -0.0877 0.7235 0.5158 0.039 Uiso calc R 1 . . H
H16 0.0958 0.7410 0.4659 0.034 Uiso calc R 1 . . H
H18A 0.2159 0.5862 0.3194 0.031 Uiso calc R 1 . . H
H18B 0.3000 0.5604 0.3762 0.031 Uiso calc R 1 . . H
H22 0.2577 0.7379 0.1563 0.037 Uiso calc R 1 . . H
H23 0.2264 0.8204 0.0752 0.042 Uiso calc R 1 . . H
H25 0.5548 0.9021 0.1057 0.044 Uiso calc R 1 . . H
H26 0.5900 0.8157 0.1831 0.038 Uiso calc R 1 . . H
H28A 0.3092 0.6485 0.2260 0.031 Uiso calc R 1 . . H
H28B 0.2923 0.7125 0.2750 0.031 Uiso calc R 1 . . H
H34 0.3424 0.5326 0.2242 0.033 Uiso calc R 1 . . H
H35 0.3679 0.4257 0.1533 0.039 Uiso calc R 1 . . H
H36 0.4885 0.3339 0.1187 0.044 Uiso calc R 1 . . H
H37 0.6816 0.3206 0.1586 0.041 Uiso calc R 1 . . H
H38 0.7503 0.3930 0.2395 0.037 Uiso calc R 1 . . H

loop_
_atom_site_aniso_label
_atom_site_aniso_U_11
_atom_site_aniso_U_22
_atom_site_aniso_U_33
_atom_site_aniso_U_12
_atom_site_aniso_U_13
_atom_site_aniso_U_23
Cl1 0.0292(3) 0.0918(5) 0.0349(3) -0.0112(3) 0.0084(2) -0.0205(3)
Cl2 0.0897(5) 0.0385(3) 0.0410(3) -0.0038(3) -0.0036(3) 0.0106(2)
Cl3 0.0315(2) 0.0374(3) 0.0308(2) -0.00001(19) -0.00860(19) -0.0048(2)
O17 0.0409(8) 0.0270(7) 0.0357(7) -0.0066(6) 0.0084(6) -0.0057(6)
O27 0.0219(7) 0.0454(9) 0.0493(9) 0.0002(6) 0.0007(6) 0.0106(7)
N31 0.0236(7) 0.0283(8) 0.0263(8) 0.0010(6) 0.0026(6) 0.0037(6)
C1 0.0222(8) 0.0248(9) 0.0275(9) -0.0001(7) 0.0012(7) -0.0046(7)
C11 0.0263(9) 0.0294(10) 0.0205(8) 0.0037(7) 0.0003(7) 0.0000(7)
C12 0.0313(10) 0.0364(11) 0.0321(10) -0.0030(8) 0.0044(8) -0.0086(8)
C13 0.0332(11) 0.0493(13) 0.0369(11) -0.0126(9) 0.0062(9) -0.0120(10)
C14 0.0246(9) 0.0575(14) 0.0227(9) -0.0008(9) 0.0004(7) -0.0055(9)
C15 0.0332(10) 0.0444(12) 0.0207(9) 0.0126(9) -0.0002(7) -0.0016(8)
C16 0.0338(10) 0.0296(10) 0.0209(9) 0.0064(8) -0.0004(7) 0.0019(7)
C17 0.0288(9) 0.0234(9) 0.0229(9) 0.0013(7) -0.0003(7) 0.0002(7)
C18 0.0263(9) 0.0250(9) 0.0274(9) -0.0015(7) 0.0028(7) -0.0025(7)
C21 0.0276(9) 0.0271(10) 0.0273(9) 0.0022(7) 0.0073(7) -0.0038(7)
C22 0.0307(10) 0.0278(10) 0.0339(10) -0.0003(8) 0.0021(8) -0.0015(8)
C23 0.0397(11) 0.0328(11) 0.0336(10) 0.0041(9) -0.0026(9) -0.0017(8)
C24 0.0527(13) 0.0283(10) 0.0276(10) 0.0048(9) 0.0068(9) -0.0011(8)
C25 0.0436(12) 0.0298(11) 0.0367(11) -0.0038(9) 0.0167(9) -0.0044(9)
C26 0.0295(9) 0.0321(11) 0.0335(10) -0.0003(8) 0.0105(8) -0.0043(8)
C27 0.0236(9) 0.0294(10) 0.0313(10) 0.0008(7) 0.0033(7) -0.0040(8)
C28 0.0211(8) 0.0268(9) 0.0290(9) 0.0010(7) 0.0015(7) -0.0009(7)
C32 0.0231(9) 0.0266(9) 0.0238(9) -0.0049(7) 0.0000(7) 0.0012(7)
C33 0.0201(8) 0.0249(9) 0.0261(9) 0.0003(7) 0.0036(7) -0.0007(7)
C34 0.0223(8) 0.0298(10) 0.0300(9) -0.0004(7) -0.0011(7) -0.0036(8)
C34A 0.0252(9) 0.0269(9) 0.0247(9) -0.0017(7) 0.0045(7) -0.0004(7)
C35 0.0340(10) 0.0337(11) 0.0294(10) -0.0011(8) 0.0005(8) -0.0051(8)
C36 0.0482(12) 0.0325(11) 0.0280(10) -0.0021(9) 0.0071(9) -0.0049(8)
C37 0.0418(11) 0.0271(10) 0.0331(10) 0.0067(8) 0.0132(9) 0.0015(8)
C38 0.0310(9) 0.0302(10) 0.0314(10) 0.0056(8) 0.0072(8) 0.0046(8)
C38A 0.0257(9) 0.0243(9) 0.0248(9) -0.0001(7) 0.0055(7) 0.0047(7)

loop_
_atom_type_symbol
_atom_type_description
_atom_type_scat_dispersion_real
_atom_type_scat_dispersion_imag
_atom_type_scat_source
C C 0.0033 0.0016 'International Tables Vol C Tables 4.2.6.8 and 6.1.1.4'
H H 0.0000 0.0000 'International Tables Vol C Tables 4.2.6.8 and 6.1.1.4'
Cl Cl 0.1484 0.1585 'International Tables Vol C Tables 4.2.6.8 and 6.1.1.4'
N N 0.0061 0.0033 'International Tables Vol C Tables 4.2.6.8 and 6.1.1.4'
O O 0.0106 0.0060 'International Tables Vol C Tables 4.2.6.8 and 6.1.1.4'

loop_
_geom_angle_atom_site_label_1
_geom_angle_atom_site_label_2
_geom_angle_atom_site_label_3
_geom_angle
_geom_angle_publ_flag
C33 C1 C28 111.21(15) no
C33 C1 C18 110.30(15) no
C28 C1 C18 110.79(14) no
C33 C1 H1 108.1 no
C28 C1 H1 108.1 no
C18 C1 H1 108.1 no
C12 C11 C16 119.25(17) no
C12 C11 C17 122.82(16) no
C16 C11 C17 117.93(16) no
C11 C12 C13 120.42(18) no
C11 C12 H12 119.8 no
C13 C12 H12 119.8 no
C14 C13 C12 118.8(2) no
C14 C13 H13 120.6 no
C12 C13 H13 120.6 no
C15 C14 C13 122.17(18) no
C15 C14 Cl1 118.74(16) no
C13 C14 Cl1 119.09(17) no
C14 C15 C16 118.57(18) no
C14 C15 H15 120.7 no
C16 C15 H15 120.7 no
C15 C16 C11 120.79(18) no
C15 C16 H16 119.6 no
C11 C16 H16 119.6 no
O17 C17 C11 120.47(16) no
O17 C17 C18 120.93(16) no
C11 C17 C18 118.60(15) no
C17 C18 C1 112.83(15) no
C17 C18 H18A 109.0 no
C1 C18 H18A 109.0 no
C17 C18 H18B 109.0 no
C1 C18 H18B 109.0 no
H18A C18 H18B 107.8 no
C22 C21 C26 119.05(18) no
C22 C21 C27 122.89(17) no
C26 C21 C27 118.05(17) no
C23 C22 C21 120.60(18) no
C23 C22 H22 119.7 no
C21 C22 H22 119.7 no
C24 C23 C22 119.16(19) no
C24 C23 H23 120.4 no
C22 C23 H23 120.4 no
C23 C24 C25 121.56(19) no
C23 C24 Cl2 119.12(17) no
C25 C24 Cl2 119.31(17) no
C24 C25 C26 118.99(19) no
C24 C25 H25 120.5 no
C26 C25 H25 120.5 no
C25 C26 C21 120.61(19) no
C25 C26 H26 119.7 no
C21 C26 H26 119.7 no
O27 C27 C21 120.57(17) no
O27 C27 C28 121.31(17) no
C21 C27 C28 118.11(15) no
C27 C28 C1 113.25(14) no
C27 C28 H28A 108.9 no
C1 C28 H28A 108.9 no
C27 C28 H28B 108.9 no
C1 C28 H28B 108.9 no
H28A C28 H28B 107.7 no
C32 N31 C38A 117.79(15) no
N31 C32 C33 126.24(17) no
N31 C32 Cl3 114.58(13) no
C33 C32 Cl3 119.18(14) no
C34 C33 C32 115.27(16) no
C34 C33 C1 121.02(16) no
C32 C33 C1 123.71(16) no
C33 C34 C34A 121.44(17) no
C33 C34 H34 119.3 no
C34A C34 H34 119.3 no
C38A C34A C34 117.50(17) no
C38A C34A C35 119.68(17) no
C34 C34A C35 122.82(17) no
C36 C35 C34A 119.47(18) no
C36 C35 H35 120.3 no
C34A C35 H35 120.3 no
C35 C36 C37 120.83(19) no
C35 C36 H36 119.6 no
C37 C36 H36 119.6 no
C38 C37 C36 120.85(18) no
C38 C37 H37 119.6 no
C36 C37 H37 119.6 no
C37 C38 C38A 119.69(18) no
C37 C38 H38 120.2 no
C38A C38 H38 120.2 no
N31 C38A C34A 121.68(16) no
N31 C38A C38 118.91(17) no
C34A C38A C38 119.41(17) no

loop_
_geom_bond_atom_site_label_1
_geom_bond_atom_site_label_2
_geom_bond_site_symmetry_2
_geom_bond_distance
_geom_bond_publ_flag
C1 C33 . 1.516(2) no
C1 C28 . 1.527(3) no
C1 C18 . 1.542(2) no
C1 H1 . 1.00 no
C11 C12 . 1.389(3) no
C11 C16 . 1.400(2) no
C11 C17 . 1.495(2) no
C12 C13 . 1.391(3) no
C12 H12 . 0.95 no
C13 C14 . 1.382(3) no
C13 H13 . 0.95 no
C14 C15 . 1.380(3) no
C14 Cl1 . 1.742(2) no
C15 C16 . 1.384(3) no
C15 H15 . 0.95 no
C16 H16 . 0.95 no
C17 O17 . 1.214(2) no
C17 C18 . 1.519(2) no
C18 H18A . 0.99 no
C18 H18B . 0.99 no
C21 C22 . 1.392(3) no
C21 C26 . 1.398(3) no
C21 C27 . 1.494(3) no
C22 C23 . 1.386(3) no
C22 H22 . 0.95 no
C23 C24 . 1.381(3) no
C23 H23 . 0.95 no
C24 C25 . 1.383(3) no
C24 Cl2 . 1.740(2) no
C25 C26 . 1.385(3) no
C25 H25 . 0.95 no
C26 H26 . 0.95 no
C27 O27 . 1.218(2) no
C27 C28 . 1.511(2) no
C28 H28A . 0.99 no
C28 H28B . 0.99 no
N31 C32 . 1.302(2) y
N31 C38A . 1.368(2) y
C32 C33 . 1.422(2) y
C33 C34 . 1.370(3) y
C34 C34A . 1.414(3) y
C34A C35 . 1.418(3) y
C35 C36 . 1.369(3) y
C36 C37 . 1.402(3) y
C37 C38 . 1.369(3) y
C38 C38A . 1.416(3) y
C34A C38A . 1.409(3) y
C32 Cl3 . 1.7463(18) y
C34 H34 . 0.95 no
C35 H35 . 0.95 no
C36 H36 . 0.95 no
C37 H37 . 0.95 no
C38 H38 . 0.95 no

loop_
_geom_hbond_atom_site_label_D
_geom_hbond_atom_site_label_H
_geom_hbond_atom_site_label_A
_geom_hbond_site_symmetry_A
_geom_hbond_distance_DH
_geom_hbond_distance_HA
_geom_hbond_distance_DA
_geom_hbond_angle_DHA
_geom_hbond_publ_flag
C15 H15 O17 3_466 0.95 2.59 3.502(2) 160 y
C34 H34 N31 6_455 0.95 2.39 3.244(2) 150 y
C37 H37 O17 4_645 0.95 2.45 3.330(2) 155 y

loop_
_geom_torsion_atom_site_label_1
_geom_torsion_atom_site_label_2
_geom_torsion_atom_site_label_3
_geom_torsion_atom_site_label_4
_geom_torsion
_geom_torsion_publ_flag
C16 C11 C12 C13 -0.1(3) no
C17 C11 C12 C13 179.87(19) no
C11 C12 C13 C14 0.3(3) no
C12 C13 C14 C15 0.0(3) no
C12 C13 C14 Cl1 -179.73(16) no
C13 C14 C15 C16 -0.4(3) no
Cl1 C14 C15 C16 179.32(14) no
C14 C15 C16 C11 0.6(3) no
C12 C11 C16 C15 -0.3(3) no
C17 C11 C16 C15 179.70(16) no
C12 C11 C17 O17 -176.07(18) no
C16 C11 C17 O17 3.9(3) no
C16 C11 C17 C18 -176.70(16) no
O17 C17 C18 C1 -9.5(2) no
C32 C33 C1 C18 -110.03(19) y
C33 C1 C18 C17 160.82(15) y
C1 C18 C17 C11 171.11(15) y
C18 C17 C11 C12 3.3(3) y
C32 C33 C1 C28 126.64(18) y
C33 C1 C28 C27 -67.55(19) y
C1 C28 C27 C21 -176.29(15) y
C28 C27 C21 C22 -16.4(3) y
C28 C1 C18 C17 -75.61(19) no
C26 C21 C22 C23 1.5(3) no
C27 C21 C22 C23 -179.62(18) no
C21 C22 C23 C24 -2.1(3) no
C22 C23 C24 C25 0.9(3) no
C22 C23 C24 Cl2 -177.98(15) no
C23 C24 C25 C26 0.9(3) no
Cl2 C24 C25 C26 179.80(15) no
C24 C25 C26 C21 -1.6(3) no
C22 C21 C26 C25 0.4(3) no
C27 C21 C26 C25 -178.58(17) no
C22 C21 C27 O27 165.11(19) no
C26 C21 C27 O27 -16.0(3) no
C26 C21 C27 C28 162.49(16) no
O27 C27 C28 C1 2.2(3) no
C18 C1 C28 C27 169.40(15) no
C38A N31 C32 C33 -1.2(3) no
C38A N31 C32 Cl3 178.55(12) no
N31 C32 C33 C34 2.5(3) no
Cl3 C32 C33 C34 -177.30(14) no
N31 C32 C33 C1 -177.86(17) no
Cl3 C32 C33 C1 2.4(2) no
C28 C1 C33 C34 -53.7(2) no
C18 C1 C33 C34 69.6(2) no
C32 C33 C34 C34A -0.9(3) no
C1 C33 C34 C34A 179.43(16) no
C33 C34 C34A C38A -1.6(3) no
C33 C34 C34A C35 178.77(18) no
C38A C34A C35 C36 -1.1(3) no
C34 C34A C35 C36 178.56(18) no
C34A C35 C36 C37 -1.6(3) no
C35 C36 C37 C38 2.8(3) no
C36 C37 C38 C38A -1.4(3) no
C32 N31 C38A C34A -1.6(3) no
C32 N31 C38A C38 178.55(16) no
C34 C34A C38A N31 3.0(3) no
C35 C34A C38A N31 -177.39(17) no
C34 C34A C38A C38 -177.21(17) no
C35 C34A C38A C38 2.4(3) no
C37 C38 C38A N31 178.63(17) no
C37 C38 C38A C34A -1.2(3) no

loop_
_cod_related_entry_id
_cod_related_entry_database
_cod_related_entry_code
1 ChemSpider 21133659
